data_2201394
loop_
_publ_author_name
' Tetsuzo Ito '

_publ_section_title
;
 Tris(<i>O</i>-methyldithiocarbonato)chromium(III)
;
_journal_issue 10
_journal_name_full 'Acta Crystallographica Section E'
_journal_page_first m517
_journal_page_last m518
_journal_paper_doi 10.1107/S1600536802015775
_journal_volume 58
_journal_year 2002
_chemical_formula_iupac '[Cr (C2 H3 O S2 )3]'
_chemical_formula_moiety 'C6 H9 Cr O3 S6 '
_chemical_formula_sum 'C6 H9 Cr O3 S6'
_chemical_formula_weight 373.55
_space_group_IT_number 14
_symmetry_cell_setting monoclinic
_symmetry_space_group_name_Hall '-P 2yn'
_symmetry_space_group_name_H-M 'P 1 21/n 1'
_cell_angle_alpha 90
_cell_angle_beta 106.94(2)
_cell_angle_gamma 90
_cell_formula_units_Z 4
_cell_length_a 9.633(4)
_cell_length_b 13.852(4)
_cell_length_c 11.301(3)
_cell_measurement_reflns_used 23
_cell_measurement_temperature 296
_cell_measurement_theta_max 16.3
_cell_measurement_theta_min 15.2
_cell_volume 1442.5(8)
_computing_cell_refinement 'MSC/AFC Diffractometer Control Software'
_computing_data_collection
;
 MSC/AFC Diffractometer Control Software
   (Molecular Structure Corporation, 1988)
;
_computing_data_reduction
;
 CrystalStructure (Molecular Structure Corporation
  and Rigaku Corporation, 2001)
;
_computing_molecular_graphics 'ORTEPIII (Burnett & Johnson, 1996)'
_computing_publication_material CrystalStructure
_computing_structure_refinement CrystalStructure
_computing_structure_solution 'SIR92 (Altomare et al., 1994)'
_diffrn_measured_fraction_theta_full 0.9986
_diffrn_measured_fraction_theta_max 0.9986
_diffrn_measurement_device_type 'Rigaku AFC-5S'
_diffrn_measurement_method \w-2\q
_diffrn_radiation_type 'Mo K\a'
_diffrn_radiation_wavelength 0.7107
_diffrn_reflns_av_R_equivalents 0.029
_diffrn_reflns_limit_h_max 12
_diffrn_reflns_limit_h_min 0
_diffrn_reflns_limit_k_max 17
_diffrn_reflns_limit_k_min 0
_diffrn_reflns_limit_l_max 14
_diffrn_reflns_limit_l_min -14
_diffrn_reflns_number 3640
_diffrn_reflns_theta_full 27.50
_diffrn_reflns_theta_max 27.50
_diffrn_standards_decay_% 0.06
_diffrn_standards_interval_count 150
_diffrn_standards_number 3
_exptl_absorpt_coefficient_mu 1.648
_exptl_absorpt_correction_T_max 0.848
_exptl_absorpt_correction_T_min 0.510
_exptl_absorpt_correction_type \y
_exptl_absorpt_process_details '(North, Phillips & Mathews, 1968)'
_exptl_crystal_colour 'dark blue'
_exptl_crystal_density_diffrn 1.720
_exptl_crystal_density_meas 1.715
_exptl_crystal_density_method 'flotation in zinc iodide (aq)'
_exptl_crystal_description plate
_exptl_crystal_F_000 756
_exptl_crystal_size_max 0.45
_exptl_crystal_size_mid 0.35
_exptl_crystal_size_min 0.10
_refine_diff_density_max 0.26
_refine_diff_density_min -0.29
_refine_ls_extinction_method none
_refine_ls_goodness_of_fit_ref 1.66
_refine_ls_hydrogen_treatment constr
_refine_ls_number_parameters 145
_refine_ls_number_reflns 2041
_refine_ls_R_factor_gt 0.0330
_refine_ls_shift/su_max <0.001
_refine_ls_structure_factor_coef F
_refine_ls_weighting_details 'w = 1/\s^2^(Fo)'
_refine_ls_weighting_scheme sigma
_refine_ls_wR_factor_ref 0.0220
_reflns_number_gt 2041
_reflns_number_total 3311
_reflns_threshold_expression I>3\s(I)
_cod_data_source_file ci6156.cif
_cod_data_source_block I
_cod_original_sg_symbol_H-M 'P 21/n'
_cod_original_formula_sum 'C6 H9 Cr O3 S6 '
_cod_database_code 2201394
_cod_database_fobs_code 2201394

loop_
_symmetry_equiv_pos_as_xyz
x,y,z
-x,-y,-z
-x+1/2,y+1/2,-z+1/2
x+1/2,-y+1/2,z+1/2

loop_
_atom_site_label
_atom_site_fract_x
_atom_site_fract_y
_atom_site_fract_z
_atom_site_U_iso_or_equiv
_atom_site_adp_type
_atom_site_calc_flag
_atom_site_refinement_flags
_atom_site_occupancy
_atom_site_disorder_assembly
_atom_site_disorder_group
_atom_site_type_symbol
Cr 0.67719(6) 0.48456(4) 0.26848(6) 0.0396(2) Uani d . 1.00 . . Cr
S1 0.91220(10) 0.56029(8) 0.32460(10) 0.0481(3) Uani d . 1.00 . . S
S2 0.80250(10) 0.41613(8) 0.13410(10) 0.0517(3) Uani d . 1.00 . . S
S3 0.74650(10) 0.36479(8) 0.42720(10) 0.0514(3) Uani d . 1.00 . . S
S4 0.48270(10) 0.37002(8) 0.22280(10) 0.0539(3) Uani d . 1.00 . . S
S5 0.57380(10) 0.59631(8) 0.38190(10) 0.0515(3) Uani d . 1.00 . . S
S6 0.55210(10) 0.60248(7) 0.12080(10) 0.0490(3) Uani d . 1.00 . . S
O1 1.0596(3) 0.4870(2) 0.1784(2) 0.0570(10) Uani d . 1.00 . . O
O2 0.5307(3) 0.2378(2) 0.3902(3) 0.0570(10) Uani d . 1.00 . . O
O3 0.4285(3) 0.7281(2) 0.2368(3) 0.0600(10) Uani d . 1.00 . . O
C1 0.9391(4) 0.4892(3) 0.2119(4) 0.0430(10) Uani d . 1.00 . . C
C2 0.5844(4) 0.3159(3) 0.3537(4) 0.0440(10) Uani d . 1.00 . . C
C3 0.5103(4) 0.6512(3) 0.2419(4) 0.0440(10) Uani d . 1.00 . . C
C4 1.1805(4) 0.5471(3) 0.2428(4) 0.070(2) Uani d . 1.00 . . C
C5 0.6188(5) 0.1880(3) 0.4984(4) 0.073(2) Uani d . 1.00 . . C
C6 0.3702(5) 0.7760(3) 0.1188(4) 0.078(2) Uani d . 1.00 . . C
H1 1.2579 0.5389 0.2074 0.085 Uiso c . 1.00 . . H
H2 1.2118 0.5285 0.3274 0.085 Uiso c . 1.00 . . H
H3 1.1516 0.6129 0.2367 0.085 Uiso c . 1.00 . . H
H4 0.5682 0.1342 0.5178 0.092 Uiso c . 1.00 . . H
H5 0.6429 0.2316 0.5662 0.092 Uiso c . 1.00 . . H
H6 0.7052 0.1663 0.4824 0.092 Uiso c . 1.00 . . H
H7 0.3110 0.8291 0.1265 0.087 Uiso c . 1.00 . . H
H8 0.4493 0.7985 0.0921 0.087 Uiso c . 1.00 . . H
H9 0.3143 0.7316 0.0600 0.087 Uiso c . 1.00 . . H

loop_
_atom_site_aniso_label
_atom_site_aniso_U_11
_atom_site_aniso_U_22
_atom_site_aniso_U_33
_atom_site_aniso_U_12
_atom_site_aniso_U_13
_atom_site_aniso_U_23
Cr 0.0312(3) 0.0473(4) 0.0404(4) -0.0037(3) 0.0103(3) -0.0043(3)
S1 0.0384(6) 0.0572(7) 0.0502(7) -0.0109(5) 0.0151(5) -0.0180(6)
S2 0.0403(6) 0.0599(7) 0.0554(7) -0.0085(5) 0.0149(5) -0.0232(6)
S3 0.0389(6) 0.0621(8) 0.0476(7) -0.0027(5) 0.0037(5) 0.0047(6)
S4 0.0370(6) 0.0624(8) 0.0544(7) -0.0118(5) 0.0009(5) 0.0034(6)
S5 0.0457(6) 0.0688(8) 0.0421(7) 0.0035(6) 0.0160(5) -0.0085(6)
S6 0.0501(7) 0.0571(7) 0.0412(6) 0.0017(6) 0.0152(5) 0.0010(6)
O1 0.038(2) 0.068(2) 0.074(2) -0.008(2) 0.027(2) -0.022(2)
O2 0.062(2) 0.054(2) 0.060(2) -0.010(2) 0.026(2) 0.003(2)
O3 0.054(2) 0.056(2) 0.065(2) 0.012(2) 0.010(2) -0.011(2)
C1 0.034(2) 0.047(2) 0.049(3) 0.000(2) 0.013(2) -0.001(2)
C2 0.041(2) 0.048(3) 0.050(3) 0.000(2) 0.023(2) -0.005(2)
C3 0.032(2) 0.048(3) 0.052(3) -0.008(2) 0.010(2) -0.008(2)
C4 0.031(2) 0.080(3) 0.101(4) -0.014(2) 0.024(2) -0.020(3)
C5 0.104(4) 0.062(3) 0.063(3) 0.007(3) 0.041(3) 0.014(3)
C6 0.078(4) 0.053(3) 0.086(4) 0.014(3) -0.003(3) -0.001(3)

loop_
_atom_type_symbol
_atom_type_description
_atom_type_scat_dispersion_real
_atom_type_scat_dispersion_imag
_atom_type_scat_source
Cr Cr 0.337 0.728
;
International Tables for Crystallography
(1992, Vol. C, Tables 4.2.6.8 and 6.1.1.4)
;
S S 0.148 0.159
;
International Tables for Crystallography
(1992, Vol. C, Tables 4.2.6.8 and 6.1.1.4)
;
O O 0.017 0.010
;
International Tables for Crystallography
(1992, Vol. C, Tables 4.2.6.8 and 6.1.1.4)
;
C C 0.006 0.003
;
International Tables for Crystallography
(1992, Vol. C, Tables 4.2.6.8 and 6.1.1.4)
;
H H 0.000 0.000
;
International Tables for Crystallography
(1992, Vol. C, Table 6.1.1.4)
;

loop_
_geom_angle_atom_site_label_1
_geom_angle_atom_site_label_2
_geom_angle_atom_site_label_3
_geom_angle
_geom_angle_publ_flag
S1 Cr S2 74.35(4) yes
S1 Cr S3 93.98(5) yes
S1 Cr S4 164.34(5) yes
S1 Cr S5 94.76(5) yes
S1 Cr S6 97.47(5) yes
S2 Cr S3 96.85(5) yes
S2 Cr S4 96.23(5) yes
S2 Cr S5 163.21(5) yes
S2 Cr S6 94.15(5) yes
S3 Cr S4 74.44(4) yes
S3 Cr S5 96.62(5) yes
S3 Cr S6 165.89(4) yes
S4 Cr S5 97.01(5) yes
S4 Cr S6 95.64(5) yes
S5 Cr S6 74.31(4) yes
Cr S1 C1 83.50(10) no
Cr S2 C1 83.80(10) no
Cr S3 C2 83.90(10) no
Cr S4 C2 83.60(10) no
Cr S5 C3 83.40(10) no
Cr S6 C3 84.10(10) no
C1 O1 C4 119.3(3) no
C2 O2 C5 118.0(3) no
C3 O3 C6 118.6(3) no
S1 C1 S2 118.3(2) no
S1 C1 O1 124.8(3) no
S2 C1 O1 116.9(3) no
S3 C2 S4 118.1(2) no
S3 C2 O2 124.7(3) no
S4 C2 O2 117.2(3) no
S5 C3 S6 118.2(2) no
S5 C3 O3 116.8(3) no
S6 C3 O3 124.9(3) no
O1 C4 H1 109.6 no
O1 C4 H2 108.9 no
H1 C4 H2 109.5 no
O1 C4 H3 109.9 no
H1 C4 H3 109.5 no
H2 C4 H3 109.5 no
O2 C5 H4 110.8 no
O2 C5 H5 108.9 no
H4 C5 H5 109.5 no
O2 C5 H6 108.7 no
H4 C5 H6 109.5 no
H5 C5 H6 109.5 no
O3 C6 H7 110.7 no
O3 C6 H8 108.1 no
H7 C6 H8 109.5 no
O3 C6 H9 109.6 no
H7 C6 H9 109.5 no
H8 C6 H9 109.5 no

loop_
_geom_bond_atom_site_label_1
_geom_bond_atom_site_label_2
_geom_bond_site_symmetry_1
_geom_bond_site_symmetry_2
_geom_bond_distance
_geom_bond_publ_flag
Cr S1 . . 2.4060(10) yes
Cr S2 . . 2.3940(10) yes
Cr S3 . . 2.3910(10) yes
Cr S4 . . 2.3940(10) yes
Cr S5 . . 2.4030(10) yes
Cr S6 . . 2.3940(10) yes
S1 C1 . . 1.688(4) yes
S2 C1 . . 1.690(4) yes
S3 C2 . . 1.682(4) yes
S4 C2 . . 1.693(4) yes
S5 C3 . . 1.700(4) yes
S6 C3 . . 1.676(4) yes
O1 C1 . . 1.322(4) yes
O1 C4 . . 1.444(4) yes
O2 C2 . . 1.316(4) yes
O2 C5 . . 1.445(4) yes
O3 C3 . . 1.317(4) yes
O3 C6 . . 1.448(4) yes
C4 H1 . . 0.95 no
C4 H2 . . 0.95 no
C4 H3 . . 0.95 no
C5 H4 . . 0.95 no
C5 H5 . . 0.95 no
C5 H6 . . 0.95 no
C6 H7 . . 0.95 no
C6 H8 . . 0.95 no
C6 H9 . . 0.95 no

loop_
_geom_contact_atom_site_label_1
_geom_contact_atom_site_label_2
_geom_contact_distance
_geom_contact_site_symmetry_2
_geom_contact_publ_flag
O1 C5 3.563(5) 3_655 no
O1 C5 3.318(5) 4_554 no
O2 C4 3.405(5) 3_645 no
O3 C4 3.478(4) 1_455 no
O3 C5 3.363(5) 2_666 no
C1 C5 3.573(5) 3_655 no
C3 C4 3.491(5) 1_455 no
